data_4515272
loop_
_publ_author_name
'Zhou, Guojun'
'Jiang, Xingxing'
'Zhao, Jing'
'Molokeev, Maxim'
'Lin, Zheshuai'
'Liu, Quanlin'
'Xia, Zhiguo'

_publ_section_title
;
 Two-Dimensional-Layered Perovskite
 ALaTa<sub>2</sub>O<sub>7</sub>:Bi<sup>3+</sup> (A = K and Na) Phosphors
 with Versatile Structures and Tunable Photoluminescence.
;
_journal_issue 29
_journal_name_full 'ACS applied materials &amp; interfaces'
_journal_page_first 24648
_journal_page_last 24655
_journal_paper_doi 10.1021/acsami.8b08129
_journal_volume 10
_journal_year 2018
_chemical_formula_moiety
;
Bi0.04 La1.96 O14 Ta4, 2(K)
;
_chemical_formula_sum 'Bi0.04 K2 La1.96 O14 Ta4'
_chemical_formula_weight 1306.62
_chemical_name_mineral
;
;
_space_group_IT_number 65
_space_group_name_Hall '-C 2 2'
_space_group_name_H-M_alt 'C m m m'
_symmetry_cell_setting orthorhombic
_symmetry_space_group_name_Hall '-C 2 2'
_symmetry_space_group_name_H-M 'C m m m'
_cell_angle_alpha 90
_cell_angle_beta 90
_cell_angle_gamma 90
_cell_formula_units_Z 1
_cell_length_a 3.899257(75)
_cell_length_b 21.90051(56)
_cell_length_c 3.883766(80)
_cell_measurement_reflns_used 104
_cell_measurement_temperature 300
_cell_measurement_theta_max 59.9967253
_cell_measurement_theta_min 2.50578257
_cell_volume 331.657(13)
_diffrn_ambient_temperature 300
_diffrn_measurement_device_type
;
D8 ADVANCE Bruker
;
_diffrn_radiation_monochromator none
_diffrn_radiation_probe x-ray
_diffrn_radiation_type
;
 Cu K\a~1~~2~
;
_exptl_absorpt_coefficient_mu 113.918
_exptl_crystal_density_diffrn 6.542
_pd_char_colour
;
colourless
;
_pd_meas_2theta_range_inc 0.013
_pd_meas_2theta_range_max 119.993451
_pd_meas_2theta_range_min 5.01156514
_pd_meas_scan_method step
_pd_proc_ls_pref_orient_corr
;
Anisotropic model of PO. Spherical harmonics 2 ordrer.
 Jarvinen (1993). Application of symmetrized harmonics expansion to correction
of the preferred orientation effect. - J. Appl. Cryst. 26 p525-531.
;
_pd_proc_ls_profile_function PearsonVII
_pd_proc_ls_prof_R_factor 7.436
_pd_proc_ls_prof_wR_expected 5.094
_pd_proc_ls_prof_wR_factor 9.815
_pd_proc_number_of_points 8844.76042
_pd_spec_mount_mode reflection
_refine_ls_goodness_of_fit_all 1.927
_refine_ls_R_I_factor 2.92
_refine_ls_shift/su_max 0.01000
_cod_data_source_file am8b08129_si_002.cif
_cod_data_source_block a
_cod_original_sg_symbol_Hall
;
-C 2 2
;
_cod_original_sg_symbol_H-M Cmmm
_cod_original_formula_sum
;
Bi0.04 K2 La1.96 O14 Ta4
;
_cod_database_code 4515272

loop_
_symmetry_equiv_pos_as_xyz
'x, y, z'
'-x, -y, -z'
'-x, -y, z'
'-x, y, -z'
'-x, y, z'
'-x+1/2, -y+1/2, -z'
'-x+1/2, -y+1/2, z'
'-x+1/2, y+1/2, -z'
'-x+1/2, y+1/2, z'
'x, -y, -z'
'x, -y, z'
'x, y, -z'
'x+1/2, -y+1/2, -z'
'x+1/2, -y+1/2, z'
'x+1/2, y+1/2, -z'
'x+1/2, y+1/2, z'

loop_
_atom_site_label
_atom_site_type_symbol
_atom_site_fract_x
_atom_site_fract_y
_atom_site_fract_z
_atom_site_occupancy
_atom_site_B_iso_or_equiv
K K 0 0.23380(41) 0 0.5 0.57(20)
La La 0 0 0 0.98 0.504(90)
Bi Bi 0 0 0 0.02 0.504(90)
Ta Ta 0 0.396678(50) 0.5 1 0.241(80)
O1 O 0.5 0 0.5 1 0.67(15)
O2 O 0 0.08536(50) 0.5 1 0.67(15)
O3 O 0 0.31668(60) 0.5 1 0.67(15)
O4 O 0 0.41309(57) 0 1 0.67(15)

loop_
_diffrn_radiation_wavelength
_diffrn_radiation_wavelength_wt
1.5406 1.0000
1.5443 0.5000

loop_
_geom_angle_atom_site_label_1
_geom_angle_atom_site_label_2
_geom_angle_atom_site_label_3
_geom_angle
_geom_angle_site_symmetry_1
_geom_angle_site_symmetry_3
O3 K O3 93.87(39) 1_555 1_554
O3 K O3 137.13(82) 1_555 6_555
O3 K O3 77.07(27) 1_555 6_556
O3 K O3 81.81(20) 6_555 6_556
O3 K O3 82.21(20) 6_555 6_455
O3 K O3 136.22(57) 6_555 6_456
O1 La O1 89.77 1_555 1_554
O1 La O2 59.45(10) 1_555 1_555
O1 La O4 59.54(29) 1_555 6_555
O2 La O2 92.18(23) 1_555 1_554
O2 La O4 61.02(46) 1_555 6_555
O4 La O4 91.38(26) 6_555 6_455
O1 Ta O2 78.59(33) 6_556 6_556
O1 Ta O4 79.51(37) 6_556 1_555
O2 Ta O3 101.41(37) 6_556 1_555
O2 Ta O4 87.937(93) 6_556 1_555
O3 Ta O4 100.49(40) 1_555 1_555

loop_
_geom_bond_atom_site_label_1
_geom_bond_atom_site_label_2
_geom_bond_distance
_geom_bond_site_symmetry_2
K O3 2.658(11) .
K O3 2.9655(59) 6_555
La O1 2.75170(10) .
La O2 2.6955(76) .
La O4 2.7247(87) 6_555
Ta O1 2.2628(11) 6_556
Ta O2 1.9889(22) 6_556
Ta O3 1.752(13) .
Ta O4 1.9749(23) .
